data_4344664
loop_
_publ_author_name
'M\"akel\"a, Toni'
'Minkkinen, Miia-Elina'
'Rissanen, Kari'

_publ_section_title
;
 Ion Pair Binding in the Solid-State with Ditopic Crown Ether Uranyl
 Salophen Receptors.
;
_journal_issue 3
_journal_name_full 'Inorganic chemistry'
_journal_page_first 1339
_journal_page_last 1346
_journal_paper_doi 10.1021/acs.inorgchem.5b02780
_journal_volume 55
_journal_year 2016
_chemical_formula_moiety 'C29 H32 Br N2 Na O10 U'
_chemical_formula_sum 'C29 H32 Br N2 Na O10 U'
_chemical_formula_weight 902.48
_chemical_name_systematic
;
 ?
;
_space_group_crystal_system monoclinic
_space_group_IT_number 14
_space_group_name_Hall '-P 2yn'
_space_group_name_H-M_alt 'P 1 21/n 1'
_symmetry_space_group_name_Hall '-P 2yn'
_symmetry_space_group_name_H-M 'P 1 21/n 1'
_atom_sites_solution_hydrogens mixed
_atom_sites_solution_primary direct
_audit_creation_date 2015-10-02
_audit_creation_method
;
Olex2 1.2
(compiled 2014.06.27 svn.r2953 for OlexSys, GUI svn.r4855)
;
_cell_angle_alpha 90
_cell_angle_beta 97.497(2)
_cell_angle_gamma 90
_cell_formula_units_Z 8
_cell_length_a 8.02121(18)
_cell_length_b 32.1044(11)
_cell_length_c 25.8906(6)
_cell_measurement_reflns_used 7618
_cell_measurement_temperature 170
_cell_measurement_theta_max 28.8150
_cell_measurement_theta_min 2.4750
_cell_volume 6610.3(3)
_computing_cell_refinement
;
CrysAlisPro, Agilent Technologies,
Version 1.171.36.28 (release 01-02-2013 CrysAlis171 .NET)
(compiled Feb  1 2013,16:14:44)
;
_computing_data_collection
;
CrysAlisPro, Agilent Technologies,
Version 1.171.36.28 (release 01-02-2013 CrysAlis171 .NET)
(compiled Feb  1 2013,16:14:44)
;
_computing_data_reduction
;
CrysAlisPro, Agilent Technologies,
Version 1.171.36.28 (release 01-02-2013 CrysAlis171 .NET)
(compiled Feb  1 2013,16:14:44)
;
_computing_molecular_graphics 'Olex2 (Dolomanov et al., 2009)'
_computing_publication_material 'Olex2 (Dolomanov et al., 2009)'
_computing_structure_refinement 'ShelXL (Sheldrick, 2008)'
_computing_structure_solution 'XS (Sheldrick, 2008)'
_diffrn_ambient_temperature 170
_diffrn_detector_area_resol_mean 16.0107
_diffrn_measured_fraction_theta_full 0.994
_diffrn_measured_fraction_theta_max 0.994
_diffrn_measurement_details
;
  1 omega  -80.00   26.00   1.0000  130.0000
omega____ theta____ kappa____ phi______ frames
    -      -17.7006  -19.0000  120.0000 106

  2 omega  -11.00   60.00   1.0000  130.0000
omega____ theta____ kappa____ phi______ frames
    -       18.4819  -99.0000    0.0000 71
;
_diffrn_measurement_device_type 'SuperNova, Single source at offset, Eos'
_diffrn_measurement_method '\w scans'
_diffrn_orient_matrix_UB_11 -0.0559259000
_diffrn_orient_matrix_UB_12 -0.0171967000
_diffrn_orient_matrix_UB_13 -0.0018684000
_diffrn_orient_matrix_UB_21 -0.0633561000
_diffrn_orient_matrix_UB_22 0.0127775000
_diffrn_orient_matrix_UB_23 0.0083862000
_diffrn_orient_matrix_UB_31 -0.0285245000
_diffrn_orient_matrix_UB_32 0.0053220000
_diffrn_orient_matrix_UB_33 -0.0262878000
_diffrn_radiation_monochromator mirror
_diffrn_radiation_type MoK\a
_diffrn_radiation_wavelength 0.71073
_diffrn_reflns_av_R_equivalents 0.0476
_diffrn_reflns_av_unetI/netI 0.0744
_diffrn_reflns_laue_measured_fraction_full 0.966
_diffrn_reflns_laue_measured_fraction_max 0.994
_diffrn_reflns_limit_h_max 6
_diffrn_reflns_limit_h_min -10
_diffrn_reflns_limit_k_max 16
_diffrn_reflns_limit_k_min -40
_diffrn_reflns_limit_l_max 31
_diffrn_reflns_limit_l_min -35
_diffrn_reflns_number 24694
_diffrn_reflns_point_group_measured_fraction_full 0.966
_diffrn_reflns_point_group_measured_fraction_max 0.994
_diffrn_reflns_theta_full 25.242
_diffrn_reflns_theta_max 25.000
_diffrn_reflns_theta_min 2.032
_diffrn_source 'SuperNova (Mo) X-ray Source'
_exptl_absorpt_coefficient_mu 6.188
_exptl_absorpt_correction_T_max 0.832
_exptl_absorpt_correction_T_min 0.222
_exptl_absorpt_correction_type analytical
_exptl_absorpt_process_details
;
CrysAlisPro, Agilent Technologies,
Version 1.171.36.28 (release 01-02-2013 CrysAlis171 .NET)
(compiled Feb  1 2013,16:14:44)
Analytical numeric absorption correction using a multifaceted crystal
            model based on expressions derived by R.C. Clark & J.S. Reid.
(Clark, R. C. & Reid, J. S. (1995). Acta Cryst. A51, 887-897)
;
_exptl_crystal_colour red
_exptl_crystal_colour_primary red
_exptl_crystal_density_diffrn 1.814
_exptl_crystal_description plate
_exptl_crystal_F_000 3472
_exptl_crystal_recrystallization_method 'Diffusion of diethyl ether into MeOH solution'
_exptl_crystal_size_max 0.5514
_exptl_crystal_size_mid 0.1227
_exptl_crystal_size_min 0.0364
_refine_diff_density_max 3.812
_refine_diff_density_min -3.519
_refine_diff_density_rms 0.215
_refine_ls_extinction_method none
_refine_ls_goodness_of_fit_ref 1.069
_refine_ls_hydrogen_treatment mixed
_refine_ls_matrix_type full
_refine_ls_number_parameters 799
_refine_ls_number_reflns 11575
_refine_ls_number_restraints 38
_refine_ls_restrained_S_all 1.067
_refine_ls_R_factor_all 0.0741
_refine_ls_R_factor_gt 0.0612
_refine_ls_shift/su_max 0.003
_refine_ls_shift/su_mean 0.000
_refine_ls_structure_factor_coef Fsqd
_refine_ls_weighting_details 'w=1/[\s^2^(Fo^2^)+(0.0982P)^2^+14.5670P] where P=(Fo^2^+2Fc^2^)/3'
_refine_ls_weighting_scheme calc
_refine_ls_wR_factor_gt 0.1566
_refine_ls_wR_factor_ref 0.1674
_reflns_Friedel_coverage 0.000
_reflns_number_gt 9404
_reflns_number_total 11575
_reflns_threshold_expression 'I > 2\s(I)'
_cod_data_source_file ic5b02780_si_005.cif
_cod_data_source_block R1_NaBr
_cod_depositor_comments
;

2023-09-06
Z value and formula fixed to values more according to usual
chemical conventions.                 miguel
;
_cod_original_formula_sum 'C57 H62 Br2 N4 Na2 O20 U2'
_cod_original_formula_weight 1804.96
_cod_original_formula_moiety 'C28 H30 Br N2 Na O10 U, C29 H32 Br N2 Na O10 U'
_cod_original_formula_units_Z 4
_cod_original_cell_volume 6610.2(3)
_cod_database_code 4344664
_shelxl_version_number 2013-4
_chemical_oxdiff_formula 'C28 H28 N2 O9 U1 Na1 Br1'
_shelx_space_group_comment
;
The symmetry employed for this shelxl refinement is uniquely defined
by the following loop, which should always be used as a source of
symmetry information in preference to the above space-group names.
They are only intended as comments.
;
_reflns_odcompleteness_completeness 98.55
_reflns_odcompleteness_iscentric 1
_reflns_odcompleteness_theta 26.32
_olex2_refinement_description
;
1. Fixed Uiso
 At 1.2 times of:
  All C(H) groups, All C(H,H) groups
 At 1.5 times of:
  All C(H,H,H) groups, All O(H) groups, All O(H,H) groups
2. Restrained distances
 O10-H10
 0.85 with sigma of 0.01
 U1B-O4B = U1C-O4C = U1B-O3B = U1C-O3C
 2.23 with sigma of 0.01
 H11C-H25B_$1
 2.1 with sigma of 0.01
 C29-H10
 1.923221 with sigma of 0.02
 U1A-H10
 3.044178 with sigma of 0.02
3. Rigid bond restraints
 C1C, C2C, C7C, C6C, C5C, C4C, C3C
 with sigma for 1-2 distances of 0.01 and sigma for 1-3 distances of 0.01
 C1B, C2B, C3B, C4B, C5B, C6B, C7B
 with sigma for 1-2 distances of 0.01 and sigma for 1-3 distances of 0.01
4. Uiso/Uaniso restraints and constraints
Uanis(O1C) = Uanis(O1B)
Uanis(O4B) = Uanis(U1B)
Uanis(U1B) = Uanis(O2B)
Uanis(C1C) = Uanis(N1B)
Uanis(C1B) = Uanis(N1B)
Uanis(C2B) = Uanis(C2C)
Uanis(C2C) = Uanis(C1C)
Uanis(C2B) = Uanis(C1B)
Uanis(C3B) = Uanis(C3C)
Uanis(C4B) = Uanis(C4C)
Uanis(C5B) = Uanis(C5C)
Uanis(U1C) = Uanis(U1B)
Uanis(O4C) = Uanis(U1C)
Uanis(U1C) = Uanis(O2C)
Uanis(U1B) = Uanis(O11B)
Uanis(U1C) = Uanis(O11C)
Uanis(C6B) = Uanis(C5B)
Uanis(C6C) = Uanis(C5C)
Uanis(C7B) = Uanis(C7C)
5. Others
 Fixed Sof: U1B(0.5) U1C(0.5) O1B(0.5) O1C(0.5) O2B(0.5) O2C(0.5) O3B(0.5)
 O3C(0.5) O4B(0.5) O4C(0.5) O11B(0.5) H11A(0.5) H11B(0.5) O11C(0.5) H11C(0.5)
 H11D(0.5) C1B(0.5) H1B(0.5) C1C(0.5) H1C(0.5) C2B(0.5) C2C(0.5) C3B(0.5)
 H3B(0.5) C3C(0.5) H3C(0.5) C4B(0.5) H4B(0.5) C4C(0.5) H4C(0.5) C5B(0.5)
 H5B(0.5) C5C(0.5) H5C(0.5) C6B(0.5) H6B(0.5) C6C(0.5) H6C(0.5) C7B(0.5)
 C7C(0.5)
6.a Rotating group:
 O11B(H11A,H11B), O11C(H11C,H11D)
6.b Secondary CH2 refined with riding coordinates:
 C21B(H21A,H21B), C22B(H22A,H22B), C23B(H23A,H23B), C24B(H24A,H24B), C25B(H25A,
 H25B), C26B(H26A,H26B), C27B(H27A,H27B), C28B(H28A,H28B), C21A(H21C,H21D),
 C22A(H22C,H22D), C23A(H23C,H23D), C24A(H24C,H24D), C25A(H25C,H25D), C26A(H26C,
 H26D), C27A(H27C,H27D), C28A(H28C,H28D)
6.c Aromatic/amide H refined with riding coordinates:
 C1B(H1B), C1C(H1C), C3B(H3B), C3C(H3C), C4B(H4B), C4C(H4C), C5B(H5B),
 C5C(H5C), C6B(H6B), C6C(H6C), C8B(H8B), C10B(H10B), C11B(H11E), C12B(H12B),
 C13B(H13B), C17B(H17B), C20B(H20B), C1A(H1A), C3A(H3A), C4A(H4A), C5A(H5A),
 C6A(H6A), C8A(H8A), C10A(H10A), C11A(H11F), C12A(H12A), C13A(H13A), C17A(H17A),
  C20A(H20A)
6.d Idealised Me refined as rotating group:
 C29(H29A,H29B,H29C)
;
_olex2_submission_special_instructions 'No special instructions were received'

loop_
_space_group_symop_operation_xyz
'x, y, z'
'-x+1/2, y+1/2, -z+1/2'
'-x, -y, -z'
'x-1/2, -y-1/2, z-1/2'

loop_
_atom_site_label
_atom_site_type_symbol
_atom_site_fract_x
_atom_site_fract_y
_atom_site_fract_z
_atom_site_U_iso_or_equiv
_atom_site_adp_type
_atom_site_occupancy
_atom_site_site_symmetry_order
_atom_site_calc_flag
_atom_site_refinement_flags_posn
_atom_site_refinement_flags_adp
_atom_site_refinement_flags_occupancy
_atom_site_disorder_assembly
_atom_site_disorder_group
U1B U 0.67401(16) 0.28361(6) 0.20233(9) 0.0307(3) Uani 0.5 1 d D . P A 1
U1C U 0.61576(15) 0.28758(6) 0.19491(9) 0.0307(3) Uani 0.5 1 d D . P A 2
Br1B Br 0.51747(10) 0.57580(3) 0.35959(3) 0.0294(2) Uani 1 1 d . . . . .
Na1B Na 0.7976(4) 0.54511(11) 0.31697(13) 0.0296(8) Uani 1 1 d . . . . .
O1B O 0.875(2) 0.2635(8) 0.2228(11) 0.042(4) Uani 0.5 1 d . . P A 1
O1C O 0.805(3) 0.2563(8) 0.2113(11) 0.042(4) Uani 0.5 1 d . . P A 2
O2B O 0.4728(17) 0.3082(4) 0.1828(6) 0.0307(3) Uani 0.5 1 d . . P A 1
O2C O 0.4318(16) 0.3210(4) 0.1825(5) 0.0307(3) Uani 0.5 1 d . . P A 2
O3B O 0.575(2) 0.2568(8) 0.2724(6) 0.027(5) Uani 0.5 1 d D . P A 1
O3C O 0.515(2) 0.2587(9) 0.2631(7) 0.037(6) Uani 0.5 1 d D . P A 2
O4B O 0.7301(16) 0.2856(4) 0.1199(4) 0.0307(3) Uani 0.5 1 d D . P A 1
O4C O 0.6693(16) 0.2916(4) 0.1123(4) 0.0307(3) Uani 0.5 1 d D . P A 2
O5B O 0.7409(7) 0.47507(19) 0.3376(2) 0.0294(13) Uani 1 1 d . . . . .
O6B O 0.9452(7) 0.5281(2) 0.4022(2) 0.0341(14) Uani 1 1 d . . . . .
O7B O 0.9769(7) 0.5999(2) 0.3464(2) 0.0347(15) Uani 1 1 d . . . . .
O8B O 0.9418(8) 0.56997(19) 0.2475(2) 0.0305(14) Uani 1 1 d . . . . .
O9B O 0.7472(7) 0.50072(18) 0.2413(2) 0.0264(13) Uani 1 1 d . . . . .
O11B O 0.5814(15) 0.2158(4) 0.1679(5) 0.0307(3) Uani 0.5 1 d . . P A 1
H11A H 0.6256 0.1890 0.1811 0.046 Uiso 0.5 1 d GR . P A 1
H11B H 0.4937 0.2106 0.1387 0.046 Uiso 0.5 1 d GR . P A 1
O11C O 0.4236(15) 0.2314(4) 0.1589(5) 0.0307(3) Uani 0.5 1 d . . P A 2
H11C H 0.3620 0.2115 0.1761 0.046 Uiso 0.5 1 d DGR . P A 2
H11D H 0.4043 0.2265 0.1225 0.046 Uiso 0.5 1 d GR . P A 2
N1B N 0.7331(10) 0.3295(2) 0.2795(3) 0.0359(16) Uani 1 1 d . . . . .
N2B N 0.7836(9) 0.3557(2) 0.1824(3) 0.0253(15) Uani 1 1 d . . . . .
C1B C 0.784(6) 0.3164(14) 0.327(2) 0.0359(16) Uani 0.5 1 d . U P A 1
H1B H 0.8352 0.3360 0.3520 0.043 Uiso 0.5 1 calc R . P A 1
C1C C 0.771(6) 0.3121(13) 0.323(2) 0.0359(16) Uani 0.5 1 d . U P A 2
H1C H 0.8330 0.3287 0.3491 0.043 Uiso 0.5 1 calc R . P A 2
C2B C 0.764(3) 0.2738(12) 0.3443(15) 0.0359(16) Uani 0.5 1 d . U P A 1
C2C C 0.734(3) 0.2707(12) 0.3385(15) 0.0359(16) Uani 0.5 1 d . U P A 2
C3B C 0.843(5) 0.2629(10) 0.3971(12) 0.034(4) Uani 0.5 1 d . U P A 1
H3B H 0.9091 0.2825 0.4183 0.041 Uiso 0.5 1 calc R . P A 1
C3C C 0.810(5) 0.2536(9) 0.3828(12) 0.034(4) Uani 0.5 1 d . U P A 2
H3C H 0.9022 0.2685 0.4006 0.041 Uiso 0.5 1 calc R . P A 2
C4B C 0.817(6) 0.2246(13) 0.4143(19) 0.041(5) Uani 0.5 1 d . U P A 1
H4B H 0.8797 0.2155 0.4460 0.049 Uiso 0.5 1 calc R . P A 1
C4C C 0.767(6) 0.2168(14) 0.4052(18) 0.041(5) Uani 0.5 1 d . U P A 2
H4C H 0.8200 0.2081 0.4383 0.049 Uiso 0.5 1 calc R . P A 2
C5B C 0.706(4) 0.1984(9) 0.3880(12) 0.037(4) Uani 0.5 1 d . U P A 1
H5B H 0.6876 0.1722 0.4034 0.045 Uiso 0.5 1 calc R . P A 1
C5C C 0.645(3) 0.1940(8) 0.3773(12) 0.037(4) Uani 0.5 1 d . U P A 2
H5C H 0.6120 0.1682 0.3907 0.045 Uiso 0.5 1 calc R . P A 2
C6B C 0.620(3) 0.2068(8) 0.3424(11) 0.037(4) Uani 0.5 1 d . U P A 1
H6B H 0.5407 0.1874 0.3258 0.045 Uiso 0.5 1 calc R . P A 1
C6C C 0.564(4) 0.2086(8) 0.3264(10) 0.037(4) Uani 0.5 1 d . U P A 2
H6C H 0.4833 0.1916 0.3064 0.045 Uiso 0.5 1 calc R . P A 2
C7B C 0.648(9) 0.2457(17) 0.318(2) 0.036(6) Uani 0.5 1 d . U P A 1
C7C C 0.607(9) 0.2474(17) 0.307(2) 0.036(6) Uani 0.5 1 d . U P A 2
C8B C 0.8690(10) 0.3657(3) 0.1464(3) 0.0252(18) Uani 1 1 d . . . . .
H8B H 0.9240 0.3920 0.1500 0.030 Uiso 1 1 calc R . . . .
C9B C 0.8927(11) 0.3416(3) 0.0999(3) 0.0285(19) Uani 1 1 d . . . . .
C10B C 0.9947(11) 0.3592(3) 0.0655(3) 0.036(2) Uani 1 1 d . . . . .
H10B H 1.0500 0.3849 0.0741 0.044 Uiso 1 1 calc R . . . .
C11B C 1.0153(14) 0.3397(4) 0.0195(4) 0.050(3) Uani 1 1 d . . . . .
H11E H 1.0885 0.3512 -0.0027 0.060 Uiso 1 1 calc R . . . .
C12B C 0.9290(14) 0.3029(3) 0.0056(4) 0.044(3) Uani 1 1 d . . . . .
H12B H 0.9406 0.2898 -0.0266 0.052 Uiso 1 1 calc R . . . .
C13B C 0.8255(17) 0.2854(3) 0.0390(4) 0.053(3) Uani 1 1 d . . . . .
H13B H 0.7687 0.2600 0.0296 0.064 Uiso 1 1 calc R . . . .
C14B C 0.8039(14) 0.3043(3) 0.0858(4) 0.042(2) Uani 1 1 d . . . . .
C15B C 0.7470(11) 0.3735(3) 0.2716(3) 0.0257(18) Uani 1 1 d . . . . .
C16B C 0.7654(10) 0.3868(3) 0.2208(3) 0.0267(19) Uani 1 1 d . . . . .
C17B C 0.7607(10) 0.4295(3) 0.2097(3) 0.0258(18) Uani 1 1 d . . . . .
H17B H 0.7646 0.4389 0.1750 0.031 Uiso 1 1 calc R . . . .
C18B C 0.7502(10) 0.4584(3) 0.2495(3) 0.0221(17) Uani 1 1 d . . . . .
C19B C 0.7439(11) 0.4447(3) 0.3005(3) 0.0262(18) Uani 1 1 d . . . . .
C20B C 0.7354(10) 0.4022(3) 0.3104(3) 0.0287(19) Uani 1 1 d . . . . .
H20B H 0.7213 0.3930 0.3444 0.034 Uiso 1 1 calc R . . . .
C21B C 0.8038(11) 0.4625(3) 0.3904(3) 0.0283(19) Uani 1 1 d . . . . .
H21A H 0.9115 0.4474 0.3909 0.034 Uiso 1 1 calc R . . . .
H21B H 0.7220 0.4438 0.4043 0.034 Uiso 1 1 calc R . . . .
C22B C 0.8293(12) 0.5015(3) 0.4232(4) 0.034(2) Uani 1 1 d . . . . .
H22A H 0.7205 0.5160 0.4235 0.041 Uiso 1 1 calc R . . . .
H22B H 0.8732 0.4940 0.4596 0.041 Uiso 1 1 calc R . . . .
C23B C 0.9666(12) 0.5680(3) 0.4277(4) 0.038(2) Uani 1 1 d . . . . .
H23A H 1.0228 0.5644 0.4638 0.045 Uiso 1 1 calc R . . . .
H23B H 0.8555 0.5811 0.4291 0.045 Uiso 1 1 calc R . . . .
C24B C 1.0682(11) 0.5944(3) 0.3985(4) 0.039(2) Uani 1 1 d . . . . .
H24A H 1.1786 0.5811 0.3964 0.047 Uiso 1 1 calc R . . . .
H24B H 1.0876 0.6217 0.4160 0.047 Uiso 1 1 calc R . . . .
C25B C 1.0736(12) 0.6174(3) 0.3088(4) 0.036(2) Uani 1 1 d . . . . .
H25A H 1.1819 0.6024 0.3098 0.044 Uiso 1 1 calc R . . . .
H25B H 1.0977 0.6471 0.3169 0.044 Uiso 1 1 calc DR . . . .
C26B C 0.9752(12) 0.6134(3) 0.2565(4) 0.038(2) Uani 1 1 d . . . . .
H26A H 0.8684 0.6290 0.2551 0.045 Uiso 1 1 calc R . . . .
H26B H 1.0399 0.6246 0.2296 0.045 Uiso 1 1 calc R . . . .
C27B C 0.8379(11) 0.5619(3) 0.1994(3) 0.030(2) Uani 1 1 d . . . . .
H27A H 0.8934 0.5720 0.1698 0.036 Uiso 1 1 calc R . . . .
H27B H 0.7287 0.5764 0.1987 0.036 Uiso 1 1 calc R . . . .
C28B C 0.8112(11) 0.5157(3) 0.1953(3) 0.0266(19) Uani 1 1 d . . . . .
H28A H 0.7304 0.5092 0.1641 0.032 Uiso 1 1 calc R . . . .
H28B H 0.9190 0.5017 0.1916 0.032 Uiso 1 1 calc R . . . .
U1A U 0.21257(4) 0.51372(2) 0.09349(2) 0.02221(12) Uani 1 1 d D . . . .
Br1A Br -0.01140(12) 0.36935(4) 0.44750(4) 0.0485(3) Uani 1 1 d . . . . .
Na1A Na 0.2697(4) 0.37948(11) 0.39755(12) 0.0289(8) Uani 1 1 d . . . . .
O1A O 0.4313(7) 0.51825(19) 0.0876(2) 0.0285(14) Uani 1 1 d . . . . .
O2A O -0.0034(7) 0.50797(19) 0.1016(2) 0.0291(14) Uani 1 1 d . . . . .
O3A O 0.1763(7) 0.45884(18) 0.0369(2) 0.0251(13) Uani 1 1 d . . . . .
O4A O 0.1864(9) 0.5797(2) 0.1168(2) 0.0407(17) Uani 1 1 d . . . . .
O5A O 0.2132(7) 0.37447(18) 0.3048(2) 0.0276(13) Uani 1 1 d . . . . .
O6A O 0.3765(7) 0.3167(2) 0.3680(2) 0.0308(14) Uani 1 1 d . . . . .
O7A O 0.4462(8) 0.3487(2) 0.4667(2) 0.0345(15) Uani 1 1 d . . . . .
O8A O 0.4362(7) 0.4326(2) 0.4468(2) 0.0312(14) Uani 1 1 d . . . . .
O9A O 0.2346(7) 0.44509(17) 0.3538(2) 0.0232(12) Uani 1 1 d . . . . .
O10 O 0.1423(7) 0.5452(2) 0.0087(2) 0.0294(14) Uani 1 1 d D . . . .
H10 H 0.047(3) 0.554(3) -0.0065(15) 0.044 Uiso 1 1 d DR . . . .
N1A N 0.2943(8) 0.4452(2) 0.1413(2) 0.0215(14) Uani 1 1 d . . . . .
N2A N 0.2933(8) 0.5199(2) 0.1919(3) 0.0225(15) Uani 1 1 d . . . . .
C1A C 0.3605(10) 0.4133(3) 0.1218(3) 0.0230(17) Uani 1 1 d . . . . .
H1A H 0.4032 0.3921 0.1455 0.028 Uiso 1 1 calc R . . . .
C2A C 0.3762(10) 0.4064(3) 0.0671(3) 0.0234(17) Uani 1 1 d . . . . .
C3A C 0.4737(11) 0.3728(3) 0.0541(3) 0.029(2) Uani 1 1 d . . . . .
H3A H 0.5283 0.3556 0.0810 0.035 Uiso 1 1 calc R . . . .
C4A C 0.4920(11) 0.3642(3) 0.0029(3) 0.037(2) Uani 1 1 d . . . . .
H4A H 0.5646 0.3425 -0.0051 0.044 Uiso 1 1 calc R . . . .
C5A C 0.4042(12) 0.3875(3) -0.0364(3) 0.035(2) Uani 1 1 d . . . . .
H5A H 0.4150 0.3812 -0.0717 0.042 Uiso 1 1 calc R . . . .
C6A C 0.3012(11) 0.4196(3) -0.0253(3) 0.029(2) Uani 1 1 d . . . . .
H6A H 0.2425 0.4356 -0.0528 0.035 Uiso 1 1 calc R . . . .
C7A C 0.2832(10) 0.4288(3) 0.0265(3) 0.0254(18) Uani 1 1 d . . . . .
C8A C 0.3530(10) 0.5533(3) 0.2163(3) 0.0224(17) Uani 1 1 d . . . . .
H8A H 0.3936 0.5501 0.2523 0.027 Uiso 1 1 calc R . . . .
C9A C 0.3640(10) 0.5944(3) 0.1948(3) 0.0261(18) Uani 1 1 d . . . . .
C10A C 0.4561(12) 0.6244(3) 0.2272(4) 0.037(2) Uani 1 1 d . . . . .
H10A H 0.5085 0.6167 0.2609 0.045 Uiso 1 1 calc R . . . .
C11A C 0.4699(13) 0.6655(3) 0.2095(4) 0.040(2) Uani 1 1 d . . . . .
H11F H 0.5330 0.6857 0.2306 0.048 Uiso 1 1 calc R . . . .
C12A C 0.3891(13) 0.6761(3) 0.1604(4) 0.042(2) Uani 1 1 d . . . . .
H12A H 0.4005 0.7036 0.1479 0.050 Uiso 1 1 calc R . . . .
C13A C 0.2944(13) 0.6483(3) 0.1295(4) 0.037(2) Uani 1 1 d . . . . .
H13A H 0.2367 0.6570 0.0970 0.045 Uiso 1 1 calc R . . . .
C14A C 0.2816(11) 0.6066(3) 0.1457(3) 0.030(2) Uani 1 1 d . . . . .
C15A C 0.2766(10) 0.4443(3) 0.1954(3) 0.0214(17) Uani 1 1 d . . . . .
C16A C 0.2783(10) 0.4830(3) 0.2215(3) 0.0227(18) Uani 1 1 d . . . . .
C17A C 0.2629(10) 0.4834(3) 0.2745(3) 0.0222(17) Uani 1 1 d . . . . .
H17A H 0.2641 0.5092 0.2924 0.027 Uiso 1 1 calc R . . . .
C18A C 0.2460(10) 0.4467(3) 0.3015(3) 0.0231(18) Uani 1 1 d . . . . .
C19A C 0.2376(10) 0.4084(3) 0.2750(3) 0.0236(18) Uani 1 1 d . . . . .
C20A C 0.2546(9) 0.4070(3) 0.2222(3) 0.0239(18) Uani 1 1 d . . . . .
H20A H 0.2515 0.3811 0.2044 0.029 Uiso 1 1 calc R . . . .
C21A C 0.2453(13) 0.3338(3) 0.2827(3) 0.032(2) Uani 1 1 d . . . . .
H21C H 0.3537 0.3339 0.2683 0.038 Uiso 1 1 calc R . . . .
H21D H 0.1545 0.3264 0.2546 0.038 Uiso 1 1 calc R . . . .
C22A C 0.2507(12) 0.3032(3) 0.3275(4) 0.035(2) Uani 1 1 d . . . . .
H22C H 0.1399 0.3021 0.3403 0.042 Uiso 1 1 calc R . . . .
H22D H 0.2779 0.2749 0.3156 0.042 Uiso 1 1 calc R . . . .
C23A C 0.4004(15) 0.2890(3) 0.4118(4) 0.044(3) Uani 1 1 d . . . . .
H23C H 0.4491 0.2623 0.4020 0.053 Uiso 1 1 calc R . . . .
H23D H 0.2920 0.2833 0.4248 0.053 Uiso 1 1 calc R . . . .
C24A C 0.5201(12) 0.3110(3) 0.4532(4) 0.041(3) Uani 1 1 d . . . . .
H24C H 0.5439 0.2931 0.4843 0.049 Uiso 1 1 calc R . . . .
H24D H 0.6277 0.3169 0.4397 0.049 Uiso 1 1 calc R . . . .
C25A C 0.5556(12) 0.3761(3) 0.4982(4) 0.038(2) Uani 1 1 d . . . . .
H25C H 0.6616 0.3800 0.4830 0.046 Uiso 1 1 calc R . . . .
H25D H 0.5828 0.3647 0.5338 0.046 Uiso 1 1 calc R . . . .
C26A C 0.4627(12) 0.4170(3) 0.4994(3) 0.038(2) Uani 1 1 d . . . . .
H26C H 0.3535 0.4127 0.5126 0.046 Uiso 1 1 calc R . . . .
H26D H 0.5299 0.4371 0.5226 0.046 Uiso 1 1 calc R . . . .
C27A C 0.3212(11) 0.4669(3) 0.4401(3) 0.0260(18) Uani 1 1 d . . . . .
H27C H 0.3647 0.4904 0.4627 0.031 Uiso 1 1 calc R . . . .
H27D H 0.2108 0.4584 0.4499 0.031 Uiso 1 1 calc R . . . .
C28A C 0.3029(11) 0.4797(3) 0.3845(3) 0.0261(19) Uani 1 1 d . . . . .
H28C H 0.2267 0.5040 0.3788 0.031 Uiso 1 1 calc R . . . .
H28D H 0.4136 0.4876 0.3745 0.031 Uiso 1 1 calc R . . . .
C29 C 0.2627(12) 0.5451(3) -0.0291(4) 0.040(2) Uani 1 1 d D . . . .
H29A H 0.2364 0.5679 -0.0540 0.061 Uiso 1 1 calc GR . . . .
H29B H 0.2559 0.5184 -0.0477 0.061 Uiso 1 1 calc GR . . . .
H29C H 0.3767 0.5488 -0.0108 0.061 Uiso 1 1 calc GR . . . .

loop_
_atom_site_aniso_label
_atom_site_aniso_U_11
_atom_site_aniso_U_22
_atom_site_aniso_U_33
_atom_site_aniso_U_23
_atom_site_aniso_U_13
_atom_site_aniso_U_12
U1B 0.0373(8) 0.0148(4) 0.0426(6) 0.0013(3) 0.0153(7) -0.0005(6)
U1C 0.0373(8) 0.0148(4) 0.0426(6) 0.0013(3) 0.0153(7) -0.0005(6)
Br1B 0.0284(4) 0.0320(5) 0.0274(5) -0.0028(4) 0.0020(3) 0.0034(3)
Na1B 0.0319(18) 0.0294(19) 0.0283(18) -0.0050(15) 0.0074(14) -0.0018(14)
O1B 0.054(14) 0.030(9) 0.045(11) 0.009(7) 0.018(10) 0.004(9)
O1C 0.054(14) 0.030(9) 0.045(11) 0.009(7) 0.018(10) 0.004(9)
O2B 0.0373(8) 0.0148(4) 0.0426(6) 0.0013(3) 0.0153(7) -0.0005(6)
O2C 0.0373(8) 0.0148(4) 0.0426(6) 0.0013(3) 0.0153(7) -0.0005(6)
O3B 0.015(11) 0.035(9) 0.031(10) -0.005(8) 0.000(8) -0.006(10)
O3C 0.010(10) 0.046(10) 0.053(12) 0.020(9) 0.000(8) -0.004(10)
O4B 0.0373(8) 0.0148(4) 0.0426(6) 0.0013(3) 0.0153(7) -0.0005(6)
O4C 0.0373(8) 0.0148(4) 0.0426(6) 0.0013(3) 0.0153(7) -0.0005(6)
O5B 0.039(3) 0.029(3) 0.022(3) -0.003(3) 0.008(3) 0.003(3)
O6B 0.032(3) 0.035(4) 0.035(4) -0.004(3) 0.006(3) -0.002(3)
O7B 0.025(3) 0.039(4) 0.040(4) -0.006(3) 0.004(3) 0.000(3)
O8B 0.043(3) 0.021(3) 0.029(3) 0.001(3) 0.006(3) -0.002(3)
O9B 0.037(3) 0.019(3) 0.026(3) 0.005(2) 0.013(3) -0.002(3)
O11B 0.0373(8) 0.0148(4) 0.0426(6) 0.0013(3) 0.0153(7) -0.0005(6)
O11C 0.0373(8) 0.0148(4) 0.0426(6) 0.0013(3) 0.0153(7) -0.0005(6)
N1B 0.040(4) 0.027(3) 0.046(4) 0.009(3) 0.025(3) 0.006(3)
N2B 0.038(4) 0.014(4) 0.027(4) -0.007(3) 0.015(3) 0.002(3)
C1B 0.040(4) 0.027(3) 0.046(4) 0.009(3) 0.025(3) 0.006(3)
C1C 0.040(4) 0.027(3) 0.046(4) 0.009(3) 0.025(3) 0.006(3)
C2B 0.040(4) 0.027(3) 0.046(4) 0.009(3) 0.025(3) 0.006(3)
C2C 0.040(4) 0.027(3) 0.046(4) 0.009(3) 0.025(3) 0.006(3)
C3B 0.038(14) 0.026(10) 0.043(13) -0.002(10) 0.017(8) 0.010(6)
C3C 0.038(14) 0.026(10) 0.043(13) -0.002(10) 0.017(8) 0.010(6)
C4B 0.03(2) 0.042(12) 0.053(14) 0.014(11) 0.016(9) 0.005(7)
C4C 0.03(2) 0.042(12) 0.053(14) 0.014(11) 0.016(9) 0.005(7)
C5B 0.054(14) 0.020(4) 0.040(11) 0.013(5) 0.015(9) 0.008(6)
C5C 0.054(14) 0.020(4) 0.040(11) 0.013(5) 0.015(9) 0.008(6)
C6B 0.054(14) 0.020(4) 0.040(11) 0.013(5) 0.015(9) 0.008(6)
C6C 0.054(14) 0.020(4) 0.040(11) 0.013(5) 0.015(9) 0.008(6)
C7B 0.05(3) 0.025(6) 0.039(19) 0.012(8) 0.013(7) 0.010(12)
C7C 0.05(3) 0.025(6) 0.039(19) 0.012(8) 0.013(7) 0.010(12)
C8B 0.029(4) 0.017(4) 0.029(5) -0.005(4) 0.000(4) 0.000(3)
C9B 0.035(5) 0.023(5) 0.028(5) -0.004(4) 0.006(4) 0.005(4)
C10B 0.036(5) 0.044(6) 0.033(5) -0.002(4) 0.019(4) -0.007(4)
C11B 0.052(6) 0.054(7) 0.048(6) -0.008(5) 0.020(5) -0.008(5)
C12B 0.064(7) 0.034(6) 0.039(6) -0.010(5) 0.030(5) 0.008(5)
C13B 0.098(9) 0.016(5) 0.054(7) -0.008(5) 0.039(6) -0.003(5)
C14B 0.076(7) 0.009(4) 0.043(6) 0.004(4) 0.020(5) 0.001(4)
C15B 0.035(5) 0.016(4) 0.027(5) -0.001(3) 0.007(4) 0.001(3)
C16B 0.027(4) 0.025(5) 0.030(5) -0.001(4) 0.009(4) 0.001(3)
C17B 0.030(4) 0.022(5) 0.028(5) 0.001(4) 0.012(4) -0.004(3)
C18B 0.025(4) 0.016(4) 0.024(4) 0.004(3) 0.002(3) 0.000(3)
C19B 0.033(5) 0.024(5) 0.024(4) 0.004(4) 0.008(4) 0.003(4)
C20B 0.031(4) 0.030(5) 0.028(5) 0.009(4) 0.014(4) 0.002(4)
C21B 0.034(5) 0.028(5) 0.022(4) 0.012(4) -0.001(4) 0.002(4)
C22B 0.037(5) 0.044(6) 0.022(4) 0.000(4) 0.006(4) 0.011(4)
C23B 0.037(5) 0.044(6) 0.031(5) -0.013(4) -0.004(4) 0.000(4)
C24B 0.030(5) 0.042(6) 0.042(6) -0.018(5) -0.006(4) -0.006(4)
C25B 0.035(5) 0.021(5) 0.054(6) -0.005(4) 0.011(5) -0.004(4)
C26B 0.039(5) 0.016(5) 0.060(7) -0.004(4) 0.013(5) 0.002(4)
C27B 0.041(5) 0.015(4) 0.035(5) 0.001(4) 0.012(4) 0.000(4)
C28B 0.039(5) 0.015(4) 0.027(5) 0.004(3) 0.007(4) -0.002(3)
U1A 0.02292(18) 0.0264(2) 0.01655(18) 0.00302(12) -0.00027(12) -0.00138(12)
Br1A 0.0319(5) 0.0598(7) 0.0560(7) 0.0043(5) 0.0141(5) 0.0009(5)
Na1A 0.0358(18) 0.0256(19) 0.0259(17) 0.0047(14) 0.0067(14) 0.0041(14)
O1A 0.029(3) 0.028(3) 0.029(3) 0.011(3) 0.001(3) -0.003(2)
O2A 0.032(3) 0.031(4) 0.024(3) -0.001(3) 0.002(3) 0.002(3)
O3A 0.031(3) 0.027(3) 0.016(3) 0.001(2) -0.003(2) 0.003(2)
O4A 0.063(4) 0.029(4) 0.026(3) 0.007(3) -0.010(3) 0.007(3)
O5A 0.043(3) 0.019(3) 0.021(3) 0.004(2) 0.008(3) -0.003(3)
O6A 0.041(3) 0.026(3) 0.027(3) 0.011(3) 0.010(3) 0.005(3)
O7A 0.036(3) 0.034(4) 0.033(3) 0.002(3) 0.006(3) 0.006(3)
O8A 0.036(3) 0.036(4) 0.023(3) 0.009(3) 0.004(3) 0.005(3)
O9A 0.037(3) 0.017(3) 0.017(3) 0.004(2) 0.007(2) 0.002(2)
O10 0.028(3) 0.038(4) 0.020(3) 0.010(3) -0.004(2) 0.002(3)
N1A 0.022(3) 0.025(4) 0.018(3) -0.004(3) 0.000(3) -0.001(3)
N2A 0.023(3) 0.022(4) 0.022(4) 0.004(3) 0.003(3) -0.001(3)
C1A 0.026(4) 0.025(5) 0.018(4) 0.001(3) 0.000(3) -0.006(3)
C2A 0.025(4) 0.022(4) 0.024(4) -0.001(4) 0.003(3) -0.006(3)
C3A 0.032(5) 0.025(5) 0.030(5) -0.007(4) 0.001(4) -0.007(4)
C4A 0.039(5) 0.041(6) 0.031(5) -0.013(4) 0.007(4) -0.005(4)
C5A 0.043(5) 0.047(6) 0.015(4) -0.009(4) 0.006(4) -0.008(4)
C6A 0.040(5) 0.029(5) 0.019(4) -0.002(4) 0.007(4) -0.009(4)
C7A 0.028(4) 0.028(5) 0.021(4) 0.001(4) 0.008(4) -0.005(4)
C8A 0.022(4) 0.029(5) 0.015(4) 0.001(3) -0.001(3) -0.001(3)
C9A 0.027(4) 0.025(5) 0.028(5) -0.003(4) 0.009(4) -0.002(3)
C10A 0.036(5) 0.033(6) 0.044(6) -0.002(4) 0.009(4) -0.004(4)
C11A 0.054(6) 0.012(5) 0.052(6) -0.001(4) 0.000(5) -0.006(4)
C12A 0.055(6) 0.015(5) 0.059(7) 0.009(5) 0.023(5) 0.000(4)
C13A 0.051(6) 0.031(5) 0.031(5) 0.006(4) 0.013(4) 0.013(4)
C14A 0.037(5) 0.029(5) 0.024(4) -0.002(4) 0.009(4) 0.005(4)
C15A 0.025(4) 0.026(5) 0.013(4) -0.001(3) 0.002(3) -0.001(3)
C16A 0.022(4) 0.025(5) 0.020(4) 0.002(3) 0.001(3) 0.005(3)
C17A 0.023(4) 0.026(5) 0.018(4) 0.001(3) 0.003(3) -0.003(3)
C18A 0.020(4) 0.030(5) 0.019(4) 0.002(4) 0.005(3) 0.002(3)
C19A 0.027(4) 0.027(5) 0.017(4) 0.005(3) 0.003(3) 0.001(3)
C20A 0.023(4) 0.026(5) 0.022(4) 0.002(4) 0.000(3) -0.005(3)
C21A 0.054(6) 0.011(4) 0.033(5) -0.004(4) 0.015(4) -0.004(4)
C22A 0.047(6) 0.028(5) 0.032(5) 0.003(4) 0.012(4) -0.004(4)
C23A 0.072(7) 0.028(6) 0.035(6) 0.012(4) 0.020(5) 0.008(5)
C24A 0.041(5) 0.050(7) 0.035(5) 0.018(5) 0.015(4) 0.022(5)
C25A 0.032(5) 0.051(7) 0.030(5) 0.010(5) 0.002(4) 0.005(4)
C26A 0.043(5) 0.046(6) 0.024(5) 0.001(4) 0.003(4) -0.002(5)
C27A 0.032(4) 0.027(5) 0.018(4) -0.007(4) 0.000(4) 0.000(4)
C28A 0.034(5) 0.024(5) 0.022(4) 0.000(4) 0.008(4) 0.003(4)
C29 0.039(5) 0.050(7) 0.032(5) 0.011(5) 0.007(4) -0.015(5)

loop_
_atom_type_symbol
_atom_type_description
_atom_type_scat_dispersion_real
_atom_type_scat_dispersion_imag
_atom_type_scat_source
C C 0.0033 0.0016 'International Tables Vol C Tables 4.2.6.8 and 6.1.1.4'
H H 0.0000 0.0000 'International Tables Vol C Tables 4.2.6.8 and 6.1.1.4'
Br Br -0.2901 2.4595 'International Tables Vol C Tables 4.2.6.8 and 6.1.1.4'
N N 0.0061 0.0033 'International Tables Vol C Tables 4.2.6.8 and 6.1.1.4'
Na Na 0.0362 0.0249 'International Tables Vol C Tables 4.2.6.8 and 6.1.1.4'
O O 0.0106 0.0060 'International Tables Vol C Tables 4.2.6.8 and 6.1.1.4'
U U -9.6767 9.6646 'International Tables Vol C Tables 4.2.6.8 and 6.1.1.4'

loop_
_exptl_crystal_face_index_h
_exptl_crystal_face_index_k
_exptl_crystal_face_index_l
_exptl_crystal_face_perp_dist
_exptl_oxdiff_crystal_face_indexfrac_h
_exptl_oxdiff_crystal_face_indexfrac_k
_exptl_oxdiff_crystal_face_indexfrac_l
_exptl_oxdiff_crystal_face_x
_exptl_oxdiff_crystal_face_y
_exptl_oxdiff_crystal_face_z
0 9 -35 0.0537 0.0000 9.0003 -34.9999 -0.0894 -0.1785 0.9680
0 -9 35 0.0537 -0.0000 -9.0003 34.9999 0.0894 0.1785 -0.9680
10 -13 5 0.2379 10.0001 -13.0004 4.9998 -0.3450 -0.7577 -0.4859
-11 11 3 0.2794 -11.0001 11.0004 3.0002 0.4204 0.8626 0.2934
2 44 -6 0.0228 2.0000 44.0000 -6.0000 -0.8573 0.3852 0.3348
-2 -44 2 0.0068 -2.0000 -44.0000 2.0000 0.8648 -0.4187 -0.2297
-7 -1 32 0.1792 -7.0000 -1.0000 32.0001 0.3489 0.6991 -0.6469

loop_
_geom_angle_atom_site_label_1
_geom_angle_atom_site_label_2
_geom_angle_atom_site_label_3
_geom_angle
O1B U1B O2B 175.6(9)
O1B U1B O3B 91.3(11)
O1B U1B O4B 90.4(10)
O1B U1B O11B 90.4(8)
O1B U1B N1B 84.4(9)
O1B U1B N2B 93.8(8)
O2B U1B O3B 89.8(7)
O2B U1B O4B 90.3(5)
O2B U1B O11B 94.0(5)
O2B U1B N1B 92.0(5)
O2B U1B N2B 82.3(4)
O3B U1B O11B 80.2(7)
O3B U1B N1B 68.1(7)
O3B U1B N2B 132.7(7)
O4B U1B O3B 156.6(7)
O4B U1B O11B 76.5(4)
O4B U1B N1B 135.3(4)
O4B U1B N2B 70.3(4)
O11B U1B N1B 147.7(3)
O11B U1B N2B 146.5(3)
N1B U1B N2B 65.7(2)
O1C U1C O3C 87.9(10)
O1C U1C O4C 89.8(10)
O1C U1C O11C 98.3(7)
O1C U1C N1B 83.8(8)
O1C U1C N2B 93.6(7)
O2C U1C O1C 176.0(9)
O2C U1C O3C 90.9(7)
O2C U1C O4C 92.8(5)
O2C U1C O11C 85.0(5)
O2C U1C N1B 92.2(5)
O2C U1C N2B 84.5(4)
O3C U1C O4C 155.8(8)
O3C U1C O11C 74.0(8)
O3C U1C N1B 71.5(7)
O3C U1C N2B 133.7(8)
O4C U1C O11C 82.5(4)
O4C U1C N1B 132.2(4)
O4C U1C N2B 70.5(4)
O11C U1C N1B 145.3(3)
O11C U1C N2B 150.4(3)
N2B U1C N1B 62.7(2)
Br1B Na1B C22B 77.56(19)
Br1B Na1B C23B 80.2(2)
O5B Na1B Br1B 93.28(18)
O5B Na1B O6B 70.5(2)
O5B Na1B O8B 127.6(2)
O5B Na1B O9B 66.8(2)
O5B Na1B C22B 50.2(2)
O5B Na1B C23B 95.2(3)
O6B Na1B Br1B 92.41(18)
O6B Na1B C22B 26.9(2)
O6B Na1B C23B 26.9(3)
O7B Na1B Br1B 95.64(19)
O7B Na1B O5B 140.3(3)
O7B Na1B O6B 70.5(2)
O7B Na1B O8B 69.9(2)
O7B Na1B O9B 137.7(3)
O7B Na1B C22B 94.4(3)
O7B Na1B C23B 48.9(3)
O8B Na1B Br1B 131.8(2)
O8B Na1B O6B 122.1(2)
O8B Na1B O9B 68.5(2)
O8B Na1B C22B 146.4(3)
O8B Na1B C23B 114.8(3)
O9B Na1B Br1B 117.92(18)
O9B Na1B O6B 128.0(3)
O9B Na1B C22B 116.3(3)
O9B Na1B C23B 154.0(3)
C22B Na1B C23B 45.8(3)
C7B O3B U1B 133(4)
C7C O3C U1C 125(4)
C14B O4B U1B 147.4(10)
C14B O4C U1C 137.2(9)
C19B O5B Na1B 119.7(5)
C19B O5B C21B 115.2(7)
C21B O5B Na1B 115.0(5)
C22B O6B Na1B 102.6(5)
C22B O6B C23B 113.8(7)
C23B O6B Na1B 103.3(5)
C24B O7B Na1B 115.0(6)
C25B O7B Na1B 116.0(5)
C25B O7B C24B 115.1(7)
C26B O8B Na1B 107.5(5)
C27B O8B Na1B 108.1(5)
C27B O8B C26B 113.2(7)
C18B O9B Na1B 117.4(5)
C18B O9B C28B 117.2(6)
C28B O9B Na1B 115.7(5)
C1B N1B U1B 124.7(18)
C1B N1B C15B 115.4(18)
C1C N1B U1C 122.2(18)
C1C N1B C15B 123.6(18)
C15B N1B U1B 118.7(6)
C15B N1B U1C 114.2(5)
C8B N2B U1B 127.8(6)
C8B N2B U1C 129.9(5)
C8B N2B C16B 116.5(7)
C16B N2B U1B 115.1(5)
C16B N2B U1C 113.5(5)
N1B C1B C2B 124(3)
N1B C1C C2C 129(3)
C1B C2B C3B 117(3)
C7B C2B C1B 123(3)
C7B C2B C3B 118(3)
C3C C2C C1C 122(3)
C3C C2C C7C 119(3)
C7C C2C C1C 119(3)
C4B C3B C2B 118(3)
C2C C3C C4C 127(3)
C3B C4B C5B 122(3)
C5C C4C C3C 116(3)
C6B C5B C4B 124(3)
C4C C5C C6C 121(2)
C5B C6B C7B 118(2)
C7C C6C C5C 120(2)
O3B C7B C2B 117(3)
O3B C7B C6B 124(3)
C2B C7B C6B 119(3)
O3C C7C C2C 128(3)
O3C C7C C6C 115(3)
C6C C7C C2C 117(3)
N2B C8B C9B 127.6(8)
C10B C9B C8B 117.2(8)
C10B C9B C14B 119.5(8)
C14B C9B C8B 123.0(8)
C11B C10B C9B 120.8(10)
C10B C11B C12B 119.9(10)
C11B C12B C13B 119.9(9)
C14B C13B C12B 121.2(10)
O4B C14B C9B 118.9(10)
O4B C14B C13B 121.4(10)
O4C C14B C9B 120.7(9)
C13B C14B O4C 119.2(10)
C13B C14B C9B 118.7(9)
C16B C15B N1B 117.0(8)
C20B C15B N1B 122.8(8)
C20B C15B C16B 120.1(8)
C15B C16B N2B 117.9(8)
C17B C16B N2B 123.0(8)
C17B C16B C15B 119.1(8)
C18B C17B C16B 120.0(8)
O9B C18B C17B 122.9(7)
O9B C18B C19B 117.0(7)
C17B C18B C19B 120.1(8)
O5B C19B C18B 116.3(7)
O5B C19B C20B 124.2(7)
C20B C19B C18B 119.4(8)
C15B C20B C19B 120.9(8)
O5B C21B C22B 107.7(7)
O6B C22B Na1B 50.5(4)
O6B C22B C21B 109.2(7)
C21B C22B Na1B 83.3(5)
O6B C23B Na1B 49.8(4)
O6B C23B C24B 108.8(8)
C24B C23B Na1B 82.3(5)
C23B C24B O7B 107.7(7)
O7B C25B C26B 108.3(7)
O8B C26B C25B 107.4(8)
O8B C27B C28B 107.5(7)
O9B C28B C27B 109.6(7)
O1A U1A O3A 93.0(2)
O1A U1A O4A 94.3(3)
O1A U1A O10 90.2(2)
O1A U1A N1A 85.4(2)
O1A U1A N2A 87.4(2)
O2A U1A O1A 177.8(3)
O2A U1A O3A 87.2(2)
O2A U1A O4A 86.5(3)
O2A U1A O10 92.0(2)
O2A U1A N1A 92.6(2)
O2A U1A N2A 90.8(2)
O3A U1A O10 75.2(2)
O3A U1A N1A 69.6(2)
O3A U1A N2A 134.0(2)
O4A U1A O3A 154.3(2)
O4A U1A O10 80.1(2)
O4A U1A N1A 135.5(2)
O4A U1A N2A 71.0(2)
O10 U1A N1A 144.2(2)
O10 U1A N2A 150.8(2)
N2A U1A N1A 64.5(2)
Br1A Na1A C22A 101.8(2)
Br1A Na1A C23A 96.8(2)
Br1A Na1A C26A 89.7(2)
Br1A Na1A C27A 91.13(19)
O5A Na1A Br1A 113.80(19)
O5A Na1A O8A 126.5(2)
O5A Na1A O9A 65.7(2)
O5A Na1A C22A 50.1(2)
O5A Na1A C23A 94.2(3)
O5A Na1A C26A 152.0(3)
O5A Na1A C27A 115.3(2)
O6A Na1A Br1A 113.89(19)
O6A Na1A O5A 69.2(2)
O6A Na1A O8A 125.0(2)
O6A Na1A O9A 128.7(2)
O6A Na1A C22A 27.0(2)
O6A Na1A C23A 26.3(2)
O6A Na1A C26A 116.3(3)
O6A Na1A C27A 150.9(3)
O7A Na1A Br1A 92.35(19)
O7A Na1A O5A 138.9(3)
O7A Na1A O6A 71.3(2)
O7A Na1A O8A 70.0(2)
O7A Na1A O9A 138.8(3)
O7A Na1A C22A 95.4(3)
O7A Na1A C23A 49.7(3)
O7A Na1A C26A 48.3(3)
O7A Na1A C27A 94.1(2)
O8A Na1A Br1A 105.32(18)
O8A Na1A C22A 149.5(3)
O8A Na1A C23A 116.3(3)
O8A Na1A C26A 26.5(2)
O8A Na1A C27A 27.8(2)
O9A Na1A Br1A 105.83(18)
O9A Na1A O8A 69.6(2)
O9A Na1A C22A 115.7(2)
O9A Na1A C23A 154.3(3)
O9A Na1A C26A 94.3(3)
O9A Na1A C27A 50.0(2)
C22A Na1A C23A 46.0(3)
C22A Na1A C26A 142.8(3)
C23A Na1A C26A 97.9(3)
C27A Na1A C22A 163.6(3)
C27A Na1A C23A 143.1(3)
C27A Na1A C26A 45.9(2)
C7A O3A U1A 130.7(5)
C14A O4A U1A 135.3(6)
C19A O5A Na1A 119.5(5)
C19A O5A C21A 116.5(6)
C21A O5A Na1A 115.7(5)
C22A O6A Na1A 104.3(5)
C22A O6A C23A 113.8(7)
C23A O6A Na1A 106.8(5)
C24A O7A Na1A 113.6(5)
C24A O7A C25A 115.1(7)
C25A O7A Na1A 116.3(5)
C26A O8A Na1A 104.8(5)
C27A O8A Na1A 100.1(5)
C27A O8A C26A 113.2(7)
C18A O9A Na1A 118.8(5)
C18A O9A C28A 116.7(6)
C28A O9A Na1A 114.1(5)
C29 O10 U1A 120.7(5)
C1A N1A U1A 125.9(5)
C1A N1A C15A 117.9(7)
C15A N1A U1A 116.0(5)
C8A N2A U1A 125.3(5)
C8A N2A C16A 118.3(7)
C16A N2A U1A 116.4(5)
N1A C1A C2A 126.5(8)
C3A C2A C1A 118.3(8)
C3A C2A C7A 118.3(8)
C7A C2A C1A 123.1(8)
C4A C3A C2A 121.2(9)
C3A C4A C5A 119.6(9)
C6A C5A C4A 120.9(8)
C5A C6A C7A 119.9(8)
O3A C7A C2A 120.6(7)
O3A C7A C6A 119.5(8)
C6A C7A C2A 119.9(8)
N2A C8A C9A 127.0(7)
C10A C9A C8A 116.4(8)
C14A C9A C8A 124.0(8)
C14A C9A C10A 119.4(8)
C11A C10A C9A 120.0(9)
C12A C11A C10A 118.7(9)
C13A C12A C11A 122.2(9)
C12A C13A C14A 120.3(9)
O4A C14A C9A 119.8(8)
O4A C14A C13A 120.8(8)
C13A C14A C9A 119.2(8)
C16A C15A N1A 117.2(7)
C20A C15A N1A 122.4(7)
C20A C15A C16A 120.4(7)
C15A C16A N2A 118.0(7)
C17A C16A N2A 123.2(8)
C17A C16A C15A 118.8(8)
C18A C17A C16A 121.1(8)
O9A C18A C17A 123.7(8)
O9A C18A C19A 116.4(7)
C17A C18A C19A 120.0(7)
O5A C19A C18A 115.1(7)
O5A C19A C20A 124.8(8)
C20A C19A C18A 120.1(8)
C19A C20A C15A 119.5(8)
O5A C21A C22A 105.6(7)
O6A C22A Na1A 48.7(4)
O6A C22A C21A 108.2(7)
C21A C22A Na1A 85.9(5)
O6A C23A Na1A 46.8(4)
O6A C23A C24A 106.1(8)
C24A C23A Na1A 79.7(5)
O7A C24A C23A 109.1(7)
O7A C25A C26A 106.3(7)
O8A C26A Na1A 48.7(4)
O8A C26A C25A 107.0(8)
C25A C26A Na1A 80.7(5)
O8A C27A Na1A 52.1(4)
O8A C27A C28A 108.1(7)
C28A C27A Na1A 85.0(5)
O9A C28A C27A 107.8(7)

loop_
_geom_bond_atom_site_label_1
_geom_bond_atom_site_label_2
_geom_bond_distance
U1B O1B 1.75(2)
U1B O2B 1.808(13)
U1B O3B 2.242(9)
U1B O4B 2.237(8)
U1B O11B 2.432(12)
U1B N1B 2.479(9)
U1B N2B 2.551(7)
U1C O1C 1.82(3)
U1C O2C 1.819(12)
U1C O3C 2.238(9)
U1C O4C 2.240(8)
U1C O11C 2.475(12)
U1C N1B 2.639(9)
U1C N2B 2.609(7)
Br1B Na1B 2.808(3)
Na1B O5B 2.369(7)
Na1B O6B 2.427(7)
Na1B O7B 2.336(7)
Na1B O8B 2.398(7)
Na1B O9B 2.413(7)
Na1B C22B 3.068(10)
Na1B C23B 3.094(9)
O3B C7B 1.31(3)
O3C C7C 1.33(3)
O4B C14B 1.276(14)
O4C C14B 1.412(15)
O5B C19B 1.371(10)
O5B C21B 1.450(10)
O6B C22B 1.422(12)
O6B C23B 1.441(11)
O7B C24B 1.461(11)
O7B C25B 1.434(11)
O8B C26B 1.432(10)
O8B C27B 1.430(10)
O9B C18B 1.375(10)
O9B C28B 1.440(10)
N1B C1B 1.32(5)
N1B C1C 1.26(6)
N1B C15B 1.432(11)
N2B C8B 1.268(11)
N2B C16B 1.431(11)
C1B C2B 1.45(5)
C1C C2C 1.43(5)
C2B C3B 1.47(4)
C2B C7B 1.40(4)
C2C C3C 1.34(5)
C2C C7C 1.42(4)
C3B C4B 1.33(4)
C3C C4C 1.38(4)
C4B C5B 1.35(3)
C4C C5C 1.35(3)
C5B C6B 1.31(3)
C5C C6C 1.47(3)
C6B C7B 1.43(4)
C6C C7C 1.40(4)
C8B C9B 1.464(12)
C9B C10B 1.405(13)
C9B C14B 1.415(13)
C10B C11B 1.374(14)
C11B C12B 1.392(15)
C12B C13B 1.393(15)
C13B C14B 1.387(14)
C15B C16B 1.410(12)
C15B C20B 1.378(12)
C16B C17B 1.400(12)
C17B C18B 1.398(11)
C18B C19B 1.399(11)
C19B C20B 1.390(12)
C21B C22B 1.512(13)
C23B C24B 1.453(14)
C25B C26B 1.482(14)
C27B C28B 1.500(11)
U1A O1A 1.787(6)
U1A O2A 1.782(6)
U1A O3A 2.286(6)
U1A O4A 2.219(7)
U1A O10 2.417(5)
U1A N1A 2.566(7)
U1A N2A 2.554(7)
Br1A Na1A 2.761(3)
Na1A O5A 2.390(6)
Na1A O6A 2.357(7)
Na1A O7A 2.351(7)
Na1A O8A 2.424(7)
Na1A O9A 2.390(6)
Na1A C22A 3.040(10)
Na1A C23A 3.093(11)
Na1A C26A 3.121(10)
Na1A C27A 3.023(9)
O3A C7A 1.341(10)
O4A C14A 1.320(11)
O5A C19A 1.363(10)
O5A C21A 1.462(10)
O6A C22A 1.425(11)
O6A C23A 1.434(11)
O7A C24A 1.412(12)
O7A C25A 1.420(12)
O8A C26A 1.442(10)
O8A C27A 1.431(10)
O9A C18A 1.371(9)
O9A C28A 1.432(10)
O10 C29 1.461(11)
N1A C1A 1.288(11)
N1A C15A 1.427(10)
N2A C8A 1.303(11)
N2A C16A 1.425(10)
C1A C2A 1.454(11)
C2A C3A 1.398(12)
C2A C7A 1.405(12)
C3A C4A 1.380(12)
C4A C5A 1.380(13)
C5A C6A 1.376(13)
C6A C7A 1.399(12)
C8A C9A 1.441(12)
C9A C10A 1.420(12)
C9A C14A 1.409(12)
C10A C11A 1.408(13)
C11A C12A 1.391(14)
C12A C13A 1.361(14)
C13A C14A 1.409(13)
C15A C16A 1.413(12)
C15A C20A 1.407(11)
C16A C17A 1.392(11)
C17A C18A 1.386(11)
C18A C19A 1.406(12)
C19A C20A 1.392(11)
C21A C22A 1.515(12)
C23A C24A 1.516(15)
C25A C26A 1.512(14)
C27A C28A 1.486(12)

loop_
_geom_torsion_atom_site_label_1
_geom_torsion_atom_site_label_2
_geom_torsion_atom_site_label_3
_geom_torsion_atom_site_label_4
_geom_torsion
U1B O3B C7B C2B 47(11)
U1B O3B C7B C6B -131(6)
U1B O4B C14B O4C -103(3)
U1B O4B C14B C9B -2(2)
U1B O4B C14B C13B 165.6(13)
U1B N1B C1B C2B -19(5)
U1B N1B C1C C2C -23(6)
U1B N1B C15B C16B -14.5(10)
U1B N1B C15B C20B 162.5(7)
U1B N2B C8B C9B 16.0(13)
U1B N2B C16B C15B 21.6(9)
U1B N2B C16B C17B -156.7(7)
U1C O3C C7C C2C 47(12)
U1C O3C C7C C6C -136(5)
U1C O4C C14B O4B 47.7(19)
U1C O4C C14B C9B -44.2(17)
U1C O4C C14B C13B 149.8(11)
U1C N1B C1B C2B -8(6)
U1C N1B C1C C2C -12(6)
U1C N1B C15B C16B -25.1(9)
U1C N1B C15B C20B 151.8(7)
U1C N2B C8B C9B 2.2(13)
U1C N2B C16B C15B 33.6(9)
U1C N2B C16B C17B -144.7(7)
Na1B O5B C19B C18B -11.5(9)
Na1B O5B C19B C20B 170.8(7)
Na1B O5B C21B C22B 21.4(8)
Na1B O6B C22B C21B 63.5(7)
Na1B O6B C23B C24B -61.6(8)
Na1B O7B C24B C23B -28.1(9)
Na1B O7B C25B C26B 30.7(9)
Na1B O8B C26B C25B 57.1(7)
Na1B O8B C27B C28B -60.4(7)
Na1B O9B C18B C17B -165.3(6)
Na1B O9B C18B C19B 14.1(9)
Na1B O9B C28B C27B -20.8(9)
Na1B C23B C24B O7B 19.0(6)
O5B C19B C20B C15B -176.9(8)
O5B C21B C22B Na1B -14.9(6)
O5B C21B C22B O6B -59.0(9)
O6B C23B C24B O7B 61.7(10)
O7B C25B C26B O8B -58.7(9)
O8B C27B C28B O9B 53.7(9)
O9B C18B C19B O5B -2.1(11)
O9B C18B C19B C20B 175.8(7)
N1B C1B C2B C3B 174(4)
N1B C1B C2B C7B -21(8)
N1B C1C C2C C3C 167(5)
N1B C1C C2C C7C -16(8)
N1B C15B C16B N2B -5.4(12)
N1B C15B C16B C17B 172.9(8)
N1B C15B C20B C19B -177.8(8)
N2B C8B C9B C10B -179.6(9)
N2B C8B C9B C14B 7.6(14)
N2B C16B C17B C18B -177.1(7)
C1B N1B C1C C2C 180(100)
C1B N1B C15B C16B 154(3)
C1B N1B C15B C20B -29(3)
C1B C2B C3B C4B 176(5)
C1B C2B C7B O3B 12(11)
C1B C2B C7B C6B -170(5)
C1C N1B C1B C2B 6(28)
C1C N1B C15B C16B 156(3)
C1C N1B C15B C20B -27(3)
C1C C2C C3C C4C 170(5)
C1C C2C C7C O3C 2(13)
C1C C2C C7C C6C -175(6)
C2B C3B C4B C5B -9(9)
C2C C3C C4C C5C 6(9)
C3B C2B C7B O3B 178(6)
C3B C2B C7B C6B -5(10)
C3B C4B C5B C6B 4(9)
C3C C2C C7C O3C 179(8)
C3C C2C C7C C6C 2(11)
C3C C4C C5C C6C -1(7)
C4B C5B C6B C7B 1(7)
C4C C5C C6C C7C -3(7)
C5B C6B C7B O3B 177(7)
C5B C6B C7B C2B -1(10)
C5C C6C C7C O3C -175(5)
C5C C6C C7C C2C 2(10)
C7B C2B C3B C4B 9(8)
C7C C2C C3C C4C -7(9)
C8B N2B C16B C15B -150.2(8)
C8B N2B C16B C17B 31.4(12)
C8B C9B C10B C11B -176.3(9)
C8B C9B C14B O4B -16.6(16)
C8B C9B C14B O4C 9.1(15)
C8B C9B C14B C13B 175.2(9)
C9B C10B C11B C12B 2.8(17)
C10B C9B C14B O4B 170.7(11)
C10B C9B C14B O4C -163.6(10)
C10B C9B C14B C13B 2.5(15)
C10B C11B C12B C13B -1.8(18)
C11B C12B C13B C14B 1.2(18)
C12B C13B C14B O4B -169.5(12)
C12B C13B C14B O4C 164.7(11)
C12B C13B C14B C9B -1.5(17)
C14B C9B C10B C11B -3.1(15)
C15B N1B C1B C2B 174(3)
C15B N1B C1C C2C 167(3)
C15B C16B C17B C18B 4.6(12)
C16B N2B C8B C9B -173.3(8)
C16B C15B C20B C19B -1.0(13)
C16B C17B C18B O9B 179.2(7)
C16B C17B C18B C19B -0.2(12)
C17B C18B C19B O5B 177.4(7)
C17B C18B C19B C20B -4.8(12)
C18B O9B C28B C27B -166.1(7)
C18B C19B C20B C15B 5.4(13)
C19B O5B C21B C22B 167.0(7)
C20B C15B C16B N2B 177.6(8)
C20B C15B C16B C17B -4.1(13)
C21B O5B C19B C18B -155.3(7)
C21B O5B C19B C20B 27.0(11)
C22B O6B C23B Na1B -110.4(7)
C22B O6B C23B C24B -172.1(7)
C23B O6B C22B Na1B 110.9(7)
C23B O6B C22B C21B 174.4(7)
C24B O7B C25B C26B 169.1(8)
C25B O7B C24B C23B -166.9(8)
C26B O8B C27B C28B -179.2(7)
C27B O8B C26B C25B 176.3(7)
C28B O9B C18B C17B -20.6(11)
C28B O9B C18B C19B 158.8(7)
U1A O3A C7A C2A 49.0(10)
U1A O3A C7A C6A -131.3(7)
U1A O4A C14A C9A -46.0(12)
U1A O4A C14A C13A 137.7(8)
U1A N1A C1A C2A -11.3(11)
U1A N1A C15A C16A -22.9(8)
U1A N1A C15A C20A 155.8(6)
U1A N2A C8A C9A 9.2(12)
U1A N2A C16A C15A 20.8(9)
U1A N2A C16A C17A -158.3(6)
Na1A O5A C19A C18A -18.2(9)
Na1A O5A C19A C20A 161.4(6)
Na1A O5A C21A C22A 18.4(9)
Na1A O6A C22A C21A 67.0(7)
Na1A O6A C23A C24A -58.2(8)
Na1A O7A C24A C23A -31.7(9)
Na1A O7A C25A C26A 33.1(9)
Na1A O8A C26A C25A 60.3(8)
Na1A O8A C27A C28A -68.2(7)
Na1A O9A C18A C17A -166.0(6)
Na1A O9A C18A C19A 14.7(9)
Na1A O9A C28A C27A -19.8(8)
Na1A C23A C24A O7A 21.9(6)
Na1A C27A C28A O9A 14.2(6)
O5A C19A C20A C15A 179.0(7)
O5A C21A C22A Na1A -12.9(6)
O5A C21A C22A O6A -56.9(9)
O6A C23A C24A O7A 60.9(10)
O7A C25A C26A Na1A -21.9(6)
O7A C25A C26A O8A -63.3(9)
O8A C27A C28A O9A 61.6(8)
O9A C18A C19A O5A 2.2(10)
O9A C18A C19A C20A -177.5(7)
N1A C1A C2A C3A 170.7(8)
N1A C1A C2A C7A -16.9(13)
N1A C15A C16A N2A 1.5(11)
N1A C15A C16A C17A -179.4(7)
N1A C15A C20A C19A -179.8(7)
N2A C8A C9A C10A -171.1(8)
N2A C8A C9A C14A 12.8(13)
N2A C16A C17A C18A 179.0(7)
C1A N1A C15A C16A 152.1(7)
C1A N1A C15A C20A -29.2(11)
C1A C2A C3A C4A 179.1(8)
C1A C2A C7A O3A 1.6(12)
C1A C2A C7A C6A -178.1(8)
C2A C3A C4A C5A -4.2(14)
C3A C2A C7A O3A 174.0(7)
C3A C2A C7A C6A -5.7(12)
C3A C4A C5A C6A 1.3(14)
C4A C5A C6A C7A -0.7(14)
C5A C6A C7A O3A -176.7(8)
C5A C6A C7A C2A 3.0(13)
C7A C2A C3A C4A 6.3(12)
C8A N2A C16A C15A -156.4(7)
C8A N2A C16A C17A 24.6(11)
C8A C9A C10A C11A -178.7(9)
C8A C9A C14A O4A 0.5(13)
C8A C9A C14A C13A 176.9(8)
C9A C10A C11A C12A 1.2(15)
C10A C9A C14A O4A -175.4(8)
C10A C9A C14A C13A 1.0(12)
C10A C11A C12A C13A 1.6(15)
C11A C12A C13A C14A -3.1(15)
C12A C13A C14A O4A 178.1(9)
C12A C13A C14A C9A 1.8(13)
C14A C9A C10A C11A -2.4(13)
C15A N1A C1A C2A 174.3(7)
C15A C16A C17A C18A -0.1(12)
C16A N2A C8A C9A -173.9(8)
C16A C15A C20A C19A -1.1(12)
C16A C17A C18A O9A 178.3(7)
C16A C17A C18A C19A -2.4(12)
C17A C18A C19A O5A -177.1(7)
C17A C18A C19A C20A 3.2(12)
C18A O9A C28A C27A -164.5(7)
C18A C19A C20A C15A -1.4(12)
C19A O5A C21A C22A 166.7(7)
C20A C15A C16A N2A -177.2(7)
C20A C15A C16A C17A 1.9(12)
C21A O5A C19A C18A -165.2(7)
C21A O5A C19A C20A 14.4(11)
C22A O6A C23A Na1A -114.5(7)
C22A O6A C23A C24A -172.7(7)
C23A O6A C22A Na1A 116.0(7)
C23A O6A C22A C21A -176.9(8)
C24A O7A C25A C26A 169.5(7)
C25A O7A C24A C23A -169.3(7)
C26A O8A C27A Na1A -111.0(7)
C26A O8A C27A C28A -179.2(7)
C27A O8A C26A Na1A 108.1(7)
C27A O8A C26A C25A 168.4(7)
C28A O9A C18A C17A -23.1(11)
C28A O9A C18A C19A 157.6(7)

loop_
_smtbx_masks_void_nr
_smtbx_masks_void_average_x
_smtbx_masks_void_average_y
_smtbx_masks_void_average_z
_smtbx_masks_void_volume
_smtbx_masks_void_count_electrons
1 0.044 0.211 0.087 156.6 22.3
2 -0.547 0.289 0.587 156.6 26.2
3 0.135 0.711 0.413 156.6 23.0
4 0.316 0.789 0.913 156.6 26.8
